data_4134218
loop_
_publ_author_name
'Bar, Arun K.'
'Heras Ojea, Mar\'ia Jos\'e'
'Tang, Jinkui'
'Layfield, Richard A.'

_publ_section_title
;
 Coupling of Nitric Oxide and Release of Nitrous Oxide from
 Rare-Earth-Dinitrosyliron Complexes.
;
_journal_name_full 'Journal of the American Chemical Society'
_journal_paper_doi 10.1021/jacs.9b13571
_journal_year 2020
_chemical_formula_moiety 'C43 H59 Fe N4 O2 Y'
_chemical_formula_sum 'C43 H59 Fe N4 O2 Y'
_chemical_formula_weight 808.70
_space_group_crystal_system orthorhombic
_space_group_IT_number 19
_space_group_name_Hall 'P 2ac 2ab'
_space_group_name_H-M_alt 'P 21 21 21'
_atom_sites_solution_hydrogens geom
_audit_creation_date 2018-11-11
_audit_creation_method
;
Olex2 1.2
(compiled 2018.05.29 svn.r3508 for OlexSys, GUI svn.r5506)
;
_cell_angle_alpha 90
_cell_angle_beta 90
_cell_angle_gamma 90
_cell_formula_units_Z 4
_cell_length_a 8.66170(10)
_cell_length_b 21.20880(10)
_cell_length_c 22.79760(10)
_cell_measurement_reflns_used 17734
_cell_measurement_temperature 293(2)
_cell_measurement_theta_max 68.0270
_cell_measurement_theta_min 3.8800
_cell_volume 4188.02(6)
_computing_cell_refinement 'CrysAlisPro 1.171.39.46 (Rigaku OD, 2018)'
_computing_data_collection 'CrysAlisPro 1.171.39.46 (Rigaku OD, 2018)'
_computing_data_reduction 'CrysAlisPro 1.171.39.46 (Rigaku OD, 2018)'
_computing_molecular_graphics 'Olex2 (Dolomanov et al., 2009)'
_computing_publication_material 'Olex2 (Dolomanov et al., 2009)'
_computing_structure_refinement 'ShelXL (Sheldrick, 2015)'
_computing_structure_solution 'ShelXS (Sheldrick, 2008)'
_diffrn_ambient_temperature 293(2)
_diffrn_measured_fraction_theta_full 0.996
_diffrn_measured_fraction_theta_max 0.994
_diffrn_measurement_details
;
List of Runs (angles in degrees, time in seconds):

  # Type    Start    End  Width  t~exp~   \w     \q     \k     \f   Frames
--------------------------------------------------------------------------
  1  \w    -19.00   6.00   1.00    3.25    --    5.00  30.00 116.00   25
  2  \w   -170.00-143.00   1.00    3.25    --  -89.00  30.00 116.00   27
  3  \w    -88.00  34.00   1.00    1.00    --    0.00  60.00-120.00  122
  4  \w   -151.00 -74.00   1.00    3.25    --  -89.00  43.00-180.00   77
  5  \w    -62.00 -35.00   1.00    3.25    --  -89.00  43.00-180.00   27
  6  \w   -157.00 -71.00   1.00    3.25    --  -89.00  60.00-120.00   86
  7  \w    -41.00 -14.00   1.00    3.25    --  -89.00  60.00-120.00   27
  8  \w    -53.00  -3.00   1.00    3.25    --  -89.00  57.00-150.00   50
  9  \w   -160.00-135.00   1.00    3.25    --  -89.00  60.00 150.00   25
 10  \w    -81.00  -1.00   1.00    3.25    --  -89.00  60.00 150.00   80
 11  \w   -178.00 -18.00   1.00    3.25    --  -89.00  60.00  90.00  160
 12  \w   -173.00-129.00   1.00    3.25    --  -89.00  57.00 -30.00   44
 13  \w   -176.00 -73.00   1.00    3.25    --  -89.00  57.00-150.00  103
;
_diffrn_measurement_device 'four-circle diffractometer'
_diffrn_measurement_device_type 'XtaLAB AFC11 (RCD3): quarter-chi single'
_diffrn_measurement_method '\w scans'
_diffrn_radiation_type CuK\a
_diffrn_radiation_wavelength 1.54184
_diffrn_reflns_av_R_equivalents 0.0323
_diffrn_reflns_av_unetI/netI 0.0311
_diffrn_reflns_Laue_measured_fraction_full 0.996
_diffrn_reflns_Laue_measured_fraction_max 0.994
_diffrn_reflns_limit_h_max 10
_diffrn_reflns_limit_h_min -9
_diffrn_reflns_limit_k_max 24
_diffrn_reflns_limit_k_min -25
_diffrn_reflns_limit_l_max 27
_diffrn_reflns_limit_l_min -20
_diffrn_reflns_number 27048
_diffrn_reflns_point_group_measured_fraction_full 0.993
_diffrn_reflns_point_group_measured_fraction_max 0.987
_diffrn_reflns_theta_full 67.684
_diffrn_reflns_theta_max 68.278
_diffrn_reflns_theta_min 2.846
_exptl_absorpt_coefficient_mu 4.919
_exptl_absorpt_correction_T_max 1.00000
_exptl_absorpt_correction_T_min 0.26694
_exptl_absorpt_correction_type multi-scan
_exptl_absorpt_process_details
;
CrysAlisPro 1.171.39.46 (Rigaku Oxford Diffraction, 2018)
Empirical absorption correction using spherical harmonics,
 implemented in SCALE3 ABSPACK scaling algorithm.
;
_exptl_crystal_colour 'dark green'
_exptl_crystal_density_diffrn 1.283
_exptl_crystal_description rod
_exptl_crystal_F_000 1704
_exptl_crystal_size_max 0.15
_exptl_crystal_size_mid 0.02
_exptl_crystal_size_min 0.02
_refine_diff_density_max 0.401
_refine_diff_density_min -0.333
_refine_diff_density_rms 0.054
_refine_ls_abs_structure_details
;
 Flack x determined using 3114 quotients [(I+)-(I-)]/[(I+)+(I-)]
 (Parsons, Flack and Wagner, Acta Cryst. B69 (2013) 249-259).
;
_refine_ls_abs_structure_Flack -0.0132(18)
_refine_ls_extinction_method none
_refine_ls_goodness_of_fit_ref 0.998
_refine_ls_hydrogen_treatment constr
_refine_ls_matrix_type full
_refine_ls_number_parameters 508
_refine_ls_number_reflns 7576
_refine_ls_number_restraints 0
_refine_ls_restrained_S_all 0.998
_refine_ls_R_factor_all 0.0269
_refine_ls_R_factor_gt 0.0260
_refine_ls_shift/su_max 0.001
_refine_ls_shift/su_mean 0.000
_refine_ls_structure_factor_coef Fsqd
_refine_ls_weighting_details 'w=1/[\s^2^(Fo^2^)+(0.0440P)^2^+1.2251P] where P=(Fo^2^+2Fc^2^)/3'
_refine_ls_weighting_scheme calc
_refine_ls_wR_factor_gt 0.0669
_refine_ls_wR_factor_ref 0.0677
_reflns_Friedel_coverage 0.767
_reflns_Friedel_fraction_full 0.988
_reflns_Friedel_fraction_max 0.978
_reflns_number_gt 7405
_reflns_number_total 7576
_reflns_threshold_expression 'I > 2\s(I)'
_cod_data_source_file ja9b13571_si_004.cif
_cod_data_source_block ab_95y
_cod_database_code 4134218
_shelx_shelxl_version_number 2014/7
_shelx_space_group_comment
;
The symmetry employed for this shelxl refinement is uniquely defined
by the following loop, which should always be used as a source of
symmetry information in preference to the above space-group names.
They are only intended as comments.
;
_olex2_refinement_description
;
1. Fixed Uiso
 At 1.2 times of:
  All C(H) groups
 At 1.5 times of:
  All C(H,H,H) groups
2. Uiso/Uaniso restraints and constraints
Uanis(C34) = Uanis(C35) = Uanis(C41) = Uanis(C42) = Uanis(C45) = Uanis(C46)
Uanis(C38) = Uanis(C52) = Uanis(C47) = Uanis(C48)
3. Others
 Sof(C35)=Sof(H35A)=Sof(H35B)=Sof(H35C)=Sof(C42)=Sof(C39)=Sof(H39A)=Sof(H39B)=
 Sof(H39C)=Sof(C43)=Sof(H43A)=Sof(H43B)=Sof(H43C)=Sof(C45)=Sof(C50)=Sof(H50A)=
 Sof(H50B)=Sof(H50C)=Sof(C52)=Sof(C47)=Sof(H44D)=Sof(H47A)=Sof(H47B)=1-FVAR(1)
 Sof(C34)=Sof(H34A)=Sof(H34B)=Sof(H34C)=Sof(C40)=Sof(H40A)=Sof(H40B)=Sof(H40C)=
 Sof(C41)=Sof(C46)=Sof(C49)=Sof(H49A)=Sof(H49B)=Sof(H49C)=Sof(C44)=Sof(H44A)=
 Sof(H44B)=Sof(H44C)=Sof(C38)=Sof(C48)=Sof(H48A)=Sof(H48B)=Sof(H48C)=FVAR(1)
4.a Aromatic/amide H refined with riding coordinates:
 C3(H3), C11(H11), C20(H20), C17(H17), C8(H8)
4.b Idealised Me refined as rotating group:
 C1(H1A,H1B,H1C), C6(H6A,H6B,H6C), C5(H5A,H5B,H5C), C22(H22A,H22B,H22C),
 C27(H27A,H27B,H27C), C13(H13A,H13B,H13C), C15(H15A,H15B,H15C), C33(H33A,H33B,
 H33C), C24(H24A,H24B,H24C), C10(H10A,H10B,H10C), C31(H31A,H31B,H31C), C19(H19A,
 H19B,H19C), C29(H29A,H29B,H29C), C34(H34A,H34B,H34C), C40(H40A,H40B,H40C),
 C49(H49A,H49B,H49C), C44(H44A,H44B,H44C), C35(H35A,H35B,H35C), C39(H39A,H39B,
 H39C), C43(H43A,H43B,H43C), C50(H50A,H50B,H50C), C47(H44D,H47A,H47B), C48(H48A,
 H48B,H48C)
;
_olex2_submission_special_instructions 'No special instructions were received'
_oxdiff_exptl_absorpt_empirical_details
;
Empirical correction (ABSPACK) includes:
- Absorption correction using spherical harmonics
- Frame scaling
;

loop_
_space_group_symop_operation_xyz
'x, y, z'
'-x+1/2, -y, z+1/2'
'-x, y+1/2, -z+1/2'
'x+1/2, -y+1/2, -z'

loop_
_atom_site_label
_atom_site_type_symbol
_atom_site_fract_x
_atom_site_fract_y
_atom_site_fract_z
_atom_site_U_iso_or_equiv
_atom_site_adp_type
_atom_site_occupancy
_atom_site_site_symmetry_order
_atom_site_calc_flag
_atom_site_refinement_flags_posn
_atom_site_refinement_flags_adp
_atom_site_refinement_flags_occupancy
_atom_site_disorder_assembly
_atom_site_disorder_group
Y1 Y 0.54052(3) 0.38221(2) 0.20929(2) 0.02248(8) Uani 1 1 d . . . . .
Fe1 Fe 0.39491(5) 0.36122(2) 0.37890(2) 0.01969(11) Uani 1 1 d . . . . .
O1 O 0.6329(2) 0.34420(10) 0.29844(9) 0.0244(4) Uani 1 1 d . . . . .
O2 O 0.3189(3) 0.40387(11) 0.26608(9) 0.0267(5) Uani 1 1 d . . . . .
N4 N 0.4111(3) 0.41011(12) 0.45392(11) 0.0227(5) Uani 1 1 d . . . . .
N2 N 0.3159(3) 0.39061(12) 0.31921(11) 0.0231(5) Uani 1 1 d . . . . .
N1 N 0.5596(3) 0.34299(11) 0.34576(11) 0.0228(5) Uani 1 1 d . . . . .
N3 N 0.2822(3) 0.29355(11) 0.42231(11) 0.0209(5) Uani 1 1 d . . . . .
C2 C 0.3770(3) 0.39108(14) 0.50813(13) 0.0230(6) Uani 1 1 d . . . . .
C23 C 0.4629(4) 0.47432(14) 0.44798(13) 0.0247(6) Uani 1 1 d . . . . .
C25 C 0.3669(4) 0.28667(15) 0.17863(14) 0.0272(7) Uani 1 1 d . . . . .
C3 C 0.3101(4) 0.33261(15) 0.52053(13) 0.0231(6) Uani 1 1 d . . . . .
H3 H 0.2968 0.3226 0.5599 0.028 Uiso 1 1 calc R . . . .
C11 C 0.2143(4) 0.14873(15) 0.33309(14) 0.0280(7) Uani 1 1 d . . . . .
H11 H 0.2650 0.1116 0.3229 0.034 Uiso 1 1 calc R . . . .
C21 C 0.6198(4) 0.48855(15) 0.45009(13) 0.0256(7) Uani 1 1 d . . . . .
C28 C 0.6213(4) 0.27862(16) 0.15359(16) 0.0323(7) Uani 1 1 d . . . . .
C7 C 0.0606(4) 0.25906(15) 0.36480(13) 0.0237(6) Uani 1 1 d . . . . .
C4 C 0.2610(3) 0.28758(15) 0.47981(13) 0.0218(6) Uani 1 1 d . . . . .
C1 C 0.4103(4) 0.43349(16) 0.55961(14) 0.0320(7) Uani 1 1 d . . . . .
H1A H 0.5189 0.4423 0.5612 0.048 Uiso 1 1 calc GR . . . .
H1B H 0.3790 0.4129 0.5952 0.048 Uiso 1 1 calc GR . . . .
H1C H 0.3542 0.4722 0.5552 0.048 Uiso 1 1 calc GR . . . .
C26 C 0.5090(4) 0.25988(14) 0.19469(14) 0.0266(7) Uani 1 1 d . . . . .
C12 C 0.2878(4) 0.19195(14) 0.36980(13) 0.0236(6) Uani 1 1 d . . . . .
C9 C 0.0666(4) 0.15994(15) 0.31133(14) 0.0294(7) Uani 1 1 d . . . . .
C30 C 0.5464(5) 0.31627(16) 0.11043(15) 0.0345(8) Uani 1 1 d . . . . .
C36 C 0.5303(4) 0.50378(14) 0.19342(14) 0.0279(7) Uani 1 1 d . . . . .
C6 C -0.0235(4) 0.31788(15) 0.38245(15) 0.0286(7) Uani 1 1 d . . . . .
H6A H -0.1245 0.3179 0.3651 0.043 Uiso 1 1 calc GR . . . .
H6B H 0.0330 0.3541 0.3691 0.043 Uiso 1 1 calc GR . . . .
H6C H -0.0327 0.3193 0.4244 0.043 Uiso 1 1 calc GR . . . .
C18 C 0.5595(5) 0.59982(15) 0.43734(14) 0.0351(8) Uani 1 1 d . . . . .
C16 C 0.3519(4) 0.52205(16) 0.43978(15) 0.0316(7) Uani 1 1 d . . . . .
C5 C 0.1780(4) 0.23061(15) 0.50332(14) 0.0258(6) Uani 1 1 d . . . . .
H5A H 0.0720 0.2317 0.4910 0.039 Uiso 1 1 calc GR . . . .
H5B H 0.1827 0.2307 0.5454 0.039 Uiso 1 1 calc GR . . . .
H5C H 0.2262 0.1931 0.4886 0.039 Uiso 1 1 calc GR . . . .
C20 C 0.6655(5) 0.55136(16) 0.44480(13) 0.0307(7) Uani 1 1 d . . . . .
H20 H 0.7701 0.5611 0.4463 0.037 Uiso 1 1 calc R . . . .
C22 C 0.7380(4) 0.43735(16) 0.45725(15) 0.0303(7) Uani 1 1 d . . . . .
H22A H 0.7318 0.4204 0.4962 0.045 Uiso 1 1 calc GR . . . .
H22B H 0.8393 0.4544 0.4509 0.045 Uiso 1 1 calc GR . . . .
H22C H 0.7186 0.4045 0.4292 0.045 Uiso 1 1 calc GR . . . .
C17 C 0.4038(5) 0.58385(16) 0.43495(15) 0.0364(8) Uani 1 1 d . . . . .
H17 H 0.3316 0.6158 0.4299 0.044 Uiso 1 1 calc R . . . .
C8 C -0.0083(4) 0.21490(15) 0.32788(14) 0.0280(7) Uani 1 1 d . . . . .
H8 H -0.1075 0.2225 0.3139 0.034 Uiso 1 1 calc R . . . .
C32 C 0.3896(4) 0.32189(16) 0.12613(14) 0.0313(7) Uani 1 1 d . . . . .
C27 C 0.5360(5) 0.21406(16) 0.24397(17) 0.0403(8) Uani 1 1 d . . . . .
H27A H 0.6400 0.2183 0.2580 0.060 Uiso 1 1 calc GR . . . .
H27B H 0.5200 0.1718 0.2300 0.060 Uiso 1 1 calc GR . . . .
H27C H 0.4652 0.2227 0.2753 0.060 Uiso 1 1 calc GR . . . .
C14 C 0.2102(3) 0.24722(14) 0.38513(13) 0.0213(6) Uani 1 1 d . . . . .
C13 C 0.4480(4) 0.17917(15) 0.39294(14) 0.0287(7) Uani 1 1 d . . . . .
H13A H 0.4441 0.1747 0.4348 0.043 Uiso 1 1 calc GR . . . .
H13B H 0.5147 0.2136 0.3829 0.043 Uiso 1 1 calc GR . . . .
H13C H 0.4870 0.1410 0.3758 0.043 Uiso 1 1 calc GR . . . .
C15 C 0.1836(5) 0.50602(18) 0.43586(19) 0.0421(9) Uani 1 1 d . . . . .
H15A H 0.1659 0.4799 0.4021 0.063 Uiso 1 1 calc GR . . . .
H15B H 0.1244 0.5441 0.4323 0.063 Uiso 1 1 calc GR . . . .
H15C H 0.1526 0.4838 0.4706 0.063 Uiso 1 1 calc GR . . . .
C33 C 0.2619(6) 0.3525(2) 0.09147(19) 0.0521(11) Uani 1 1 d . . . . .
H33A H 0.1891 0.3714 0.1179 0.078 Uiso 1 1 calc GR . . . .
H33B H 0.2106 0.3212 0.0681 0.078 Uiso 1 1 calc GR . . . .
H33C H 0.3046 0.3844 0.0664 0.078 Uiso 1 1 calc GR . . . .
C24 C 0.2143(4) 0.27491(18) 0.20823(19) 0.0402(8) Uani 1 1 d . . . . .
H24A H 0.2312 0.2660 0.2490 0.060 Uiso 1 1 calc GR . . . .
H24B H 0.1641 0.2396 0.1900 0.060 Uiso 1 1 calc GR . . . .
H24C H 0.1503 0.3116 0.2045 0.060 Uiso 1 1 calc GR . . . .
C10 C -0.0072(5) 0.11338(19) 0.26952(16) 0.0424(9) Uani 1 1 d . . . . .
H10A H 0.0485 0.1133 0.2331 0.064 Uiso 1 1 calc GR . . . .
H10B H -0.1125 0.1254 0.2625 0.064 Uiso 1 1 calc GR . . . .
H10C H -0.0045 0.0720 0.2865 0.064 Uiso 1 1 calc GR . . . .
C51 C 0.6156(5) 0.48093(15) 0.14572(15) 0.0313(7) Uani 1 1 d . . . . .
C31 C 0.6123(7) 0.3332(2) 0.05128(18) 0.0570(12) Uani 1 1 d . . . . .
H31A H 0.7163 0.3480 0.0560 0.086 Uiso 1 1 calc GR . . . .
H31B H 0.5507 0.3658 0.0338 0.086 Uiso 1 1 calc GR . . . .
H31C H 0.6118 0.2967 0.0264 0.086 Uiso 1 1 calc GR . . . .
C19 C 0.6103(6) 0.66742(18) 0.43068(19) 0.0521(12) Uani 1 1 d . . . . .
H19A H 0.7211 0.6693 0.4301 0.078 Uiso 1 1 calc GR . . . .
H19B H 0.5720 0.6918 0.4631 0.078 Uiso 1 1 calc GR . . . .
H19C H 0.5703 0.6842 0.3947 0.078 Uiso 1 1 calc GR . . . .
C29 C 0.7854(5) 0.2559(2) 0.1515(2) 0.0520(11) Uani 1 1 d . . . . .
H29A H 0.8422 0.2802 0.1232 0.078 Uiso 1 1 calc GR . . . .
H29B H 0.7872 0.2122 0.1404 0.078 Uiso 1 1 calc GR . . . .
H29C H 0.8319 0.2607 0.1895 0.078 Uiso 1 1 calc GR . . . .
C34 C 0.3641(9) 0.5333(4) 0.1823(4) 0.0394(12) Uani 0.580(5) 1 d . . P A 1
H34A H 0.3402 0.5313 0.1412 0.059 Uiso 0.580(5) 1 calc GR . P A 1
H34B H 0.3635 0.5765 0.1949 0.059 Uiso 0.580(5) 1 calc GR . P A 1
H34C H 0.2883 0.5100 0.2040 0.059 Uiso 0.580(5) 1 calc GR . P A 1
C40 C 0.6177(11) 0.5096(4) 0.3053(3) 0.0412(17) Uani 0.580(5) 1 d . . P A 1
H40A H 0.5098 0.5049 0.3138 0.062 Uiso 0.580(5) 1 calc GR . P A 1
H40B H 0.6471 0.5529 0.3102 0.062 Uiso 0.580(5) 1 calc GR . P A 1
H40C H 0.6768 0.4837 0.3315 0.062 Uiso 0.580(5) 1 calc GR . P A 1
C41 C 0.7437(9) 0.4705(4) 0.2335(4) 0.0394(12) Uani 0.580(5) 1 d . . P A 1
C46 C 0.7467(10) 0.4539(4) 0.1581(4) 0.0394(12) Uani 0.580(5) 1 d . . P A 1
C49 C 0.6037(19) 0.4907(6) 0.0830(5) 0.059(4) Uani 0.580(5) 1 d . . P A 1
H49A H 0.6936 0.4738 0.0641 0.088 Uiso 0.580(5) 1 calc GR . P A 1
H49B H 0.5963 0.5350 0.0749 0.088 Uiso 0.580(5) 1 calc GR . P A 1
H49C H 0.5133 0.4697 0.0684 0.088 Uiso 0.580(5) 1 calc GR . P A 1
C44 C 0.9115(8) 0.4377(3) 0.2528(4) 0.0407(16) Uani 0.580(5) 1 d . . P A 1
H44A H 0.9035 0.4212 0.2919 0.061 Uiso 0.580(5) 1 calc GR . P A 1
H44B H 0.9917 0.4689 0.2514 0.061 Uiso 0.580(5) 1 calc GR . P A 1
H44C H 0.9357 0.4041 0.2261 0.061 Uiso 0.580(5) 1 calc GR . P A 1
C38 C 0.6484(9) 0.4894(3) 0.2424(3) 0.0315(9) Uani 0.580(5) 1 d . . P A 1
C35 C 0.3953(12) 0.5358(5) 0.2042(6) 0.0394(12) Uani 0.420(5) 1 d . . P A 2
H35A H 0.3223 0.5269 0.1736 0.059 Uiso 0.420(5) 1 calc GR . P A 2
H35B H 0.4157 0.5803 0.2054 0.059 Uiso 0.420(5) 1 calc GR . P A 2
H35C H 0.3536 0.5225 0.2412 0.059 Uiso 0.420(5) 1 calc GR . P A 2
C42 C 0.7812(12) 0.4559(5) 0.2162(7) 0.0394(12) Uani 0.420(5) 1 d . . P A 2
C39 C 0.513(2) 0.5262(4) 0.3017(4) 0.052(3) Uani 0.420(5) 1 d . . P A 2
H39A H 0.5535 0.5675 0.3101 0.078 Uiso 0.420(5) 1 calc GR . P A 2
H39B H 0.5343 0.4987 0.3342 0.078 Uiso 0.420(5) 1 calc GR . P A 2
H39C H 0.4040 0.5289 0.2956 0.078 Uiso 0.420(5) 1 calc GR . P A 2
C43 C 0.8500(15) 0.4640(6) 0.2911(6) 0.065(4) Uani 0.420(5) 1 d . . P A 2
H43A H 0.8407 0.5072 0.3032 0.097 Uiso 0.420(5) 1 calc GR . P A 2
H43B H 0.9564 0.4514 0.2931 0.097 Uiso 0.420(5) 1 calc GR . P A 2
H43C H 0.7895 0.4377 0.3165 0.097 Uiso 0.420(5) 1 calc GR . P A 2
C45 C 0.7687(14) 0.4603(6) 0.1776(7) 0.0394(12) Uani 0.420(5) 1 d . . P A 2
C50 C 0.5342(13) 0.4911(8) 0.0830(7) 0.027(3) Uani 0.420(5) 1 d . . P A 2
H50A H 0.5949 0.4711 0.0531 0.040 Uiso 0.420(5) 1 calc GR . P A 2
H50B H 0.5264 0.5354 0.0749 0.040 Uiso 0.420(5) 1 calc GR . P A 2
H50C H 0.4328 0.4728 0.0836 0.040 Uiso 0.420(5) 1 calc GR . P A 2
C52 C 0.5911(12) 0.5002(5) 0.2464(5) 0.0315(9) Uani 0.420(5) 1 d . . P A 2
C47 C 0.9128(10) 0.4401(4) 0.1559(4) 0.0315(9) Uani 0.420(5) 1 d . . P A 1
H44D H 0.9497 0.4316 0.1948 0.047 Uiso 0.420(5) 1 calc GR . P A 1
H47A H 0.9669 0.4757 0.1400 0.047 Uiso 0.420(5) 1 calc GR . P A 1
H47B H 0.9302 0.4039 0.1315 0.047 Uiso 0.420(5) 1 calc GR . P A 1
C48 C 0.8762(7) 0.4303(3) 0.1172(3) 0.0315(9) Uani 0.580(5) 1 d . . P A 2
H48A H 0.8862 0.3854 0.1209 0.047 Uiso 0.580(5) 1 calc GR . P A 2
H48B H 0.9769 0.4492 0.1168 0.047 Uiso 0.580(5) 1 calc GR . P A 2
H48C H 0.8235 0.4401 0.0813 0.047 Uiso 0.580(5) 1 calc GR . P A 2

loop_
_atom_site_aniso_label
_atom_site_aniso_U_11
_atom_site_aniso_U_22
_atom_site_aniso_U_33
_atom_site_aniso_U_23
_atom_site_aniso_U_13
_atom_site_aniso_U_12
Y1 0.02180(13) 0.02343(13) 0.02221(13) 0.00352(10) 0.00086(10) -0.00127(11)
Fe1 0.0208(2) 0.0189(2) 0.0194(2) 0.00062(18) 0.00117(19) -0.00034(18)
O1 0.0225(10) 0.0306(11) 0.0200(10) 0.0021(9) 0.0028(9) 0.0012(8)
O2 0.0255(10) 0.0310(11) 0.0235(10) 0.0017(9) 0.0005(9) 0.0034(9)
N4 0.0258(13) 0.0196(12) 0.0228(12) -0.0002(10) 0.0024(10) -0.0009(10)
N2 0.0199(11) 0.0245(13) 0.0249(12) 0.0006(11) 0.0018(10) 0.0016(10)
N1 0.0230(13) 0.0229(12) 0.0226(12) -0.0001(10) -0.0028(11) -0.0002(10)
N3 0.0203(12) 0.0188(11) 0.0235(12) 0.0007(10) -0.0017(10) 0.0003(10)
C2 0.0224(14) 0.0234(15) 0.0232(14) -0.0023(12) 0.0010(12) 0.0034(12)
C23 0.0351(17) 0.0189(14) 0.0200(14) -0.0041(11) 0.0023(14) 0.0015(14)
C25 0.0255(16) 0.0291(16) 0.0269(16) -0.0058(13) 0.0004(13) -0.0029(13)
C3 0.0214(14) 0.0258(15) 0.0220(14) 0.0020(12) 0.0022(12) 0.0007(12)
C11 0.0332(17) 0.0211(15) 0.0296(16) 0.0020(13) 0.0034(14) -0.0025(13)
C21 0.0339(17) 0.0250(15) 0.0179(14) -0.0015(12) -0.0022(13) -0.0024(14)
C28 0.0287(17) 0.0258(16) 0.0424(19) -0.0031(14) 0.0065(16) 0.0028(14)
C7 0.0225(15) 0.0273(15) 0.0211(14) 0.0054(11) 0.0015(12) -0.0019(12)
C4 0.0175(14) 0.0224(14) 0.0256(15) 0.0034(12) 0.0021(12) 0.0024(12)
C1 0.0424(19) 0.0284(16) 0.0253(16) -0.0037(13) 0.0025(15) -0.0025(15)
C26 0.0297(16) 0.0231(14) 0.0271(16) -0.0020(12) -0.0016(13) -0.0039(12)
C12 0.0268(16) 0.0208(14) 0.0232(15) 0.0029(12) 0.0007(13) -0.0012(12)
C9 0.0338(17) 0.0277(15) 0.0266(15) 0.0017(12) -0.0002(14) -0.0111(13)
C30 0.045(2) 0.0316(16) 0.0269(16) -0.0007(13) 0.0113(16) 0.0047(17)
C36 0.0343(17) 0.0220(14) 0.0272(15) 0.0011(12) 0.0055(14) -0.0031(14)
C6 0.0225(15) 0.0306(15) 0.0328(16) 0.0021(13) -0.0006(14) 0.0037(13)
C18 0.058(2) 0.0221(15) 0.0250(16) 0.0020(12) -0.0105(16) -0.0050(15)
C16 0.0382(19) 0.0282(17) 0.0285(16) -0.0033(14) 0.0057(15) 0.0046(14)
C5 0.0261(15) 0.0257(16) 0.0256(15) 0.0030(13) 0.0027(13) -0.0024(13)
C20 0.0423(19) 0.0278(17) 0.0219(15) 0.0005(13) -0.0070(14) -0.0100(15)
C22 0.0312(17) 0.0282(16) 0.0315(17) -0.0035(13) -0.0042(14) -0.0035(14)
C17 0.054(2) 0.0212(16) 0.0344(18) -0.0016(14) -0.0038(17) 0.0103(16)
C8 0.0226(15) 0.0352(16) 0.0261(15) 0.0051(13) -0.0017(12) -0.0068(12)
C32 0.0385(19) 0.0299(17) 0.0255(16) -0.0028(13) -0.0052(15) 0.0067(15)
C27 0.049(2) 0.0294(17) 0.042(2) 0.0074(15) -0.0111(19) -0.0087(18)
C14 0.0228(15) 0.0200(14) 0.0210(14) 0.0055(12) -0.0003(12) -0.0021(12)
C13 0.0297(17) 0.0255(15) 0.0310(16) -0.0004(12) -0.0027(14) 0.0063(14)
C15 0.0356(19) 0.0352(19) 0.055(2) -0.0025(18) 0.0071(19) 0.0109(16)
C33 0.058(3) 0.051(2) 0.048(2) -0.0008(19) -0.024(2) 0.014(2)
C24 0.0305(17) 0.0412(19) 0.049(2) -0.0138(19) 0.0062(18) -0.0063(15)
C10 0.045(2) 0.043(2) 0.0392(19) -0.0093(16) -0.0022(16) -0.0146(17)
C51 0.0413(19) 0.0222(15) 0.0304(17) 0.0059(13) 0.0113(15) 0.0009(15)
C31 0.090(4) 0.045(2) 0.037(2) -0.0016(18) 0.029(2) -0.004(2)
C19 0.080(3) 0.0266(18) 0.050(2) 0.0092(17) -0.025(2) -0.012(2)
C29 0.032(2) 0.039(2) 0.085(3) 0.005(2) 0.016(2) 0.0075(17)
C34 0.021(2) 0.0316(15) 0.066(4) 0.019(3) -0.0062(17) -0.0004(12)
C40 0.059(5) 0.033(4) 0.031(4) -0.001(3) -0.006(4) -0.008(4)
C41 0.021(2) 0.0316(15) 0.066(4) 0.019(3) -0.0062(17) -0.0004(12)
C46 0.021(2) 0.0316(15) 0.066(4) 0.019(3) -0.0062(17) -0.0004(12)
C49 0.122(12) 0.027(4) 0.026(4) 0.006(3) 0.017(8) -0.003(8)
C44 0.030(3) 0.039(4) 0.053(4) 0.007(3) -0.012(3) -0.008(3)
C38 0.038(3) 0.0253(17) 0.0316(16) 0.0004(15) 0.010(2) -0.0060(17)
C35 0.021(2) 0.0316(15) 0.066(4) 0.019(3) -0.0062(17) -0.0004(12)
C42 0.021(2) 0.0316(15) 0.066(4) 0.019(3) -0.0062(17) -0.0004(12)
C39 0.112(11) 0.024(4) 0.020(4) -0.002(3) 0.004(6) -0.012(6)
C43 0.061(7) 0.054(6) 0.080(9) 0.035(7) -0.033(7) -0.032(6)
C45 0.021(2) 0.0316(15) 0.066(4) 0.019(3) -0.0062(17) -0.0004(12)
C50 0.026(5) 0.028(5) 0.025(5) 0.000(4) -0.002(5) -0.002(5)
C52 0.038(3) 0.0253(17) 0.0316(16) 0.0004(15) 0.010(2) -0.0060(17)
C47 0.038(3) 0.0253(17) 0.0316(16) 0.0004(15) 0.010(2) -0.0060(17)
C48 0.038(3) 0.0253(17) 0.0316(16) 0.0004(15) 0.010(2) -0.0060(17)

loop_
_atom_type_symbol
_atom_type_description
_atom_type_scat_dispersion_real
_atom_type_scat_dispersion_imag
_atom_type_scat_source
C C 0.0181 0.0091 'International Tables Vol C Tables 4.2.6.8 and 6.1.1.4'
H H 0.0000 0.0000 'International Tables Vol C Tables 4.2.6.8 and 6.1.1.4'
Fe Fe -1.1336 3.1974 'International Tables Vol C Tables 4.2.6.8 and 6.1.1.4'
N N 0.0311 0.0180 'International Tables Vol C Tables 4.2.6.8 and 6.1.1.4'
O O 0.0492 0.0322 'International Tables Vol C Tables 4.2.6.8 and 6.1.1.4'
Y Y -0.2670 2.0244 'International Tables Vol C Tables 4.2.6.8 and 6.1.1.4'

loop_
_geom_angle_atom_site_label_1
_geom_angle_atom_site_label_2
_geom_angle_atom_site_label_3
_geom_angle
_geom_angle_site_symmetry_1
_geom_angle_site_symmetry_3
_geom_angle_publ_flag
O1 Y1 O2 82.42(7) . . ?
O1 Y1 C25 99.35(9) . . ?
O1 Y1 C28 92.34(10) . . ?
O1 Y1 C26 78.73(9) . . ?
O1 Y1 C36 118.39(9) . . ?
O1 Y1 C32 129.09(9) . . ?
O1 Y1 C51 132.23(10) . . ?
O1 Y1 C41 80.39(19) . . ?
O1 Y1 C46 110.84(17) . . ?
O1 Y1 C38 85.70(19) . . ?
O1 Y1 C42 83.1(3) . . ?
O2 Y1 C25 80.21(9) . . ?
O2 Y1 C28 130.02(10) . . ?
O2 Y1 C26 100.19(9) . . ?
O2 Y1 C36 81.71(9) . . ?
O2 Y1 C32 94.91(10) . . ?
O2 Y1 C51 110.40(10) . . ?
O2 Y1 C41 106.9(2) . . ?
O2 Y1 C46 133.3(2) . . ?
O2 Y1 C38 87.83(18) . . ?
O2 Y1 C42 120.0(3) . . ?
C25 Y1 C28 51.53(11) . . ?
C25 Y1 C26 31.03(10) . . ?
C25 Y1 C32 31.47(10) . . ?
C25 Y1 C51 127.69(11) . . ?
C25 Y1 C41 172.7(2) . . ?
C28 Y1 C32 51.64(11) . . ?
C26 Y1 C28 31.03(11) . . ?
C26 Y1 C32 51.56(10) . . ?
C36 Y1 C25 135.18(11) . . ?
C36 Y1 C28 140.19(11) . . ?
C36 Y1 C26 162.80(10) . . ?
C36 Y1 C32 111.34(11) . . ?
C36 Y1 C51 31.05(10) . . ?
C36 Y1 C41 49.22(19) . . ?
C36 Y1 C46 52.2(2) . . ?
C36 Y1 C42 56.2(2) . . ?
C51 Y1 C28 109.47(10) . . ?
C51 Y1 C26 137.89(10) . . ?
C51 Y1 C32 96.48(11) . . ?
C41 Y1 C28 121.2(2) . . ?
C41 Y1 C26 143.03(19) . . ?
C41 Y1 C32 146.0(2) . . ?
C41 Y1 C51 51.9(2) . . ?
C46 Y1 C25 136.2(2) . . ?
C46 Y1 C28 95.1(3) . . ?
C46 Y1 C26 125.9(2) . . ?
C46 Y1 C32 107.4(2) . . ?
C46 Y1 C51 28.7(2) . . ?
C46 Y1 C41 39.1(3) . . ?
C38 Y1 C25 166.23(19) . . ?
C38 Y1 C28 141.56(19) . . ?
C38 Y1 C26 161.3(2) . . ?
C38 Y1 C36 34.7(2) . . ?
C38 Y1 C32 145.2(2) . . ?
C38 Y1 C51 50.77(19) . . ?
C38 Y1 C41 20.8(2) . . ?
C38 Y1 C46 51.0(3) . . ?
C42 Y1 C25 159.7(3) . . ?
C42 Y1 C28 108.4(3) . . ?
C42 Y1 C26 132.9(2) . . ?
C42 Y1 C32 136.9(3) . . ?
C42 Y1 C51 50.1(3) . . ?
N2 Fe1 N4 122.58(12) . . ?
N2 Fe1 N1 93.96(12) . . ?
N2 Fe1 N3 118.59(12) . . ?
N1 Fe1 N4 116.66(12) . . ?
N1 Fe1 N3 118.56(11) . . ?
N3 Fe1 N4 89.04(10) . . ?
N1 O1 Y1 125.79(17) . . ?
N2 O2 Y1 120.46(19) . . ?
C2 N4 Fe1 128.2(2) . . ?
C2 N4 C23 116.3(2) . . ?
C23 N4 Fe1 115.51(18) . . ?
O2 N2 Fe1 151.9(2) . . ?
O1 N1 Fe1 145.4(2) . . ?
C4 N3 Fe1 128.6(2) . . ?
C4 N3 C14 117.1(3) . . ?
C14 N3 Fe1 114.23(19) . . ?
N4 C2 C3 123.2(3) . . ?
N4 C2 C1 119.9(3) . . ?
C3 C2 C1 116.8(3) . . ?
C21 C23 N4 120.4(3) . . ?
C21 C23 C16 121.0(3) . . ?
C16 C23 N4 118.7(3) . . ?
C26 C25 Y1 74.94(18) . . ?
C26 C25 C32 108.1(3) . . ?
C26 C25 C24 125.9(3) . . ?
C32 C25 Y1 74.89(19) . . ?
C32 C25 C24 125.8(3) . . ?
C24 C25 Y1 120.9(2) . . ?
C2 C3 H3 116.6 . . ?
C2 C3 C4 126.7(3) . . ?
C4 C3 H3 116.6 . . ?
C12 C11 H11 119.3 . . ?
C9 C11 H11 119.3 . . ?
C9 C11 C12 121.4(3) . . ?
C23 C21 C20 118.7(3) . . ?
C23 C21 C22 120.8(3) . . ?
C20 C21 C22 120.4(3) . . ?
C26 C28 Y1 74.39(19) . . ?
C26 C28 C30 107.7(3) . . ?
C26 C28 C29 125.8(3) . . ?
C30 C28 Y1 75.18(19) . . ?
C30 C28 C29 126.1(4) . . ?
C29 C28 Y1 122.3(3) . . ?
C8 C7 C6 120.9(3) . . ?
C8 C7 C14 118.5(3) . . ?
C14 C7 C6 120.7(3) . . ?
N3 C4 C3 123.2(3) . . ?
N3 C4 C5 119.6(3) . . ?
C3 C4 C5 117.2(3) . . ?
C2 C1 H1A 109.5 . . ?
C2 C1 H1B 109.5 . . ?
C2 C1 H1C 109.5 . . ?
H1A C1 H1B 109.5 . . ?
H1A C1 H1C 109.5 . . ?
H1B C1 H1C 109.5 . . ?
C25 C26 Y1 74.03(18) . . ?
C25 C26 C28 108.5(3) . . ?
C25 C26 C27 126.3(3) . . ?
C28 C26 Y1 74.57(18) . . ?
C28 C26 C27 124.9(3) . . ?
C27 C26 Y1 121.8(2) . . ?
C11 C12 C14 118.8(3) . . ?
C11 C12 C13 120.8(3) . . ?
C14 C12 C13 120.4(3) . . ?
C11 C9 C10 120.1(3) . . ?
C8 C9 C11 118.5(3) . . ?
C8 C9 C10 121.4(3) . . ?
C28 C30 Y1 73.57(19) . . ?
C28 C30 C31 125.4(4) . . ?
C32 C30 Y1 73.81(19) . . ?
C32 C30 C28 108.1(3) . . ?
C32 C30 C31 124.9(4) . . ?
C31 C30 Y1 129.9(3) . . ?
C51 C36 Y1 75.37(18) . . ?
C51 C36 C34 119.3(5) . . ?
C51 C36 C38 98.3(4) . . ?
C34 C36 Y1 116.3(3) . . ?
C38 C36 Y1 71.5(3) . . ?
C38 C36 C34 142.4(5) . . ?
C35 C36 Y1 119.5(5) . . ?
C35 C36 C51 139.3(6) . . ?
C52 C36 Y1 78.6(5) . . ?
C52 C36 C51 118.7(5) . . ?
C52 C36 C35 101.8(8) . . ?
C7 C6 H6A 109.5 . . ?
C7 C6 H6B 109.5 . . ?
C7 C6 H6C 109.5 . . ?
H6A C6 H6B 109.5 . . ?
H6A C6 H6C 109.5 . . ?
H6B C6 H6C 109.5 . . ?
C20 C18 C17 117.7(3) . . ?
C20 C18 C19 121.5(4) . . ?
C17 C18 C19 120.7(4) . . ?
C23 C16 C15 120.6(3) . . ?
C17 C16 C23 117.8(3) . . ?
C17 C16 C15 121.6(3) . . ?
C4 C5 H5A 109.5 . . ?
C4 C5 H5B 109.5 . . ?
C4 C5 H5C 109.5 . . ?
H5A C5 H5B 109.5 . . ?
H5A C5 H5C 109.5 . . ?
H5B C5 H5C 109.5 . . ?
C21 C20 H20 119.0 . . ?
C18 C20 C21 122.0(3) . . ?
C18 C20 H20 119.0 . . ?
C21 C22 H22A 109.5 . . ?
C21 C22 H22B 109.5 . . ?
C21 C22 H22C 109.5 . . ?
H22A C22 H22B 109.5 . . ?
H22A C22 H22C 109.5 . . ?
H22B C22 H22C 109.5 . . ?
C18 C17 H17 118.7 . . ?
C16 C17 C18 122.7(3) . . ?
C16 C17 H17 118.7 . . ?
C7 C8 H8 119.0 . . ?
C9 C8 C7 121.9(3) . . ?
C9 C8 H8 119.0 . . ?
C25 C32 Y1 73.64(18) . . ?
C25 C32 C33 124.4(3) . . ?
C30 C32 Y1 75.3(2) . . ?
C30 C32 C25 107.6(3) . . ?
C30 C32 C33 127.6(3) . . ?
C33 C32 Y1 122.2(2) . . ?
C26 C27 H27A 109.5 . . ?
C26 C27 H27B 109.5 . . ?
C26 C27 H27C 109.5 . . ?
H27A C27 H27B 109.5 . . ?
H27A C27 H27C 109.5 . . ?
H27B C27 H27C 109.5 . . ?
C7 C14 N3 118.3(3) . . ?
C12 C14 N3 120.8(3) . . ?
C12 C14 C7 120.9(3) . . ?
C12 C13 H13A 109.5 . . ?
C12 C13 H13B 109.5 . . ?
C12 C13 H13C 109.5 . . ?
H13A C13 H13B 109.5 . . ?
H13A C13 H13C 109.5 . . ?
H13B C13 H13C 109.5 . . ?
C16 C15 H15A 109.5 . . ?
C16 C15 H15B 109.5 . . ?
C16 C15 H15C 109.5 . . ?
H15A C15 H15B 109.5 . . ?
H15A C15 H15C 109.5 . . ?
H15B C15 H15C 109.5 . . ?
C32 C33 H33A 109.5 . . ?
C32 C33 H33B 109.5 . . ?
C32 C33 H33C 109.5 . . ?
H33A C33 H33B 109.5 . . ?
H33A C33 H33C 109.5 . . ?
H33B C33 H33C 109.5 . . ?
C25 C24 H24A 109.5 . . ?
C25 C24 H24B 109.5 . . ?
C25 C24 H24C 109.5 . . ?
H24A C24 H24B 109.5 . . ?
H24A C24 H24C 109.5 . . ?
H24B C24 H24C 109.5 . . ?
C9 C10 H10A 109.5 . . ?
C9 C10 H10B 109.5 . . ?
C9 C10 H10C 109.5 . . ?
H10A C10 H10B 109.5 . . ?
H10A C10 H10C 109.5 . . ?
H10B C10 H10C 109.5 . . ?
C36 C51 Y1 73.57(18) . . ?
C36 C51 C49 132.8(7) . . ?
C36 C51 C45 100.4(6) . . ?
C36 C51 C50 114.4(6) . . ?
C46 C51 Y1 75.3(4) . . ?
C46 C51 C36 116.4(5) . . ?
C46 C51 C49 109.7(8) . . ?
C49 C51 Y1 129.8(6) . . ?
C45 C51 Y1 74.5(5) . . ?
C45 C51 C50 144.8(8) . . ?
C50 C51 Y1 119.2(6) . . ?
C30 C31 H31A 109.5 . . ?
C30 C31 H31B 109.5 . . ?
C30 C31 H31C 109.5 . . ?
H31A C31 H31B 109.5 . . ?
H31A C31 H31C 109.5 . . ?
H31B C31 H31C 109.5 . . ?
C18 C19 H19A 109.5 . . ?
C18 C19 H19B 109.5 . . ?
C18 C19 H19C 109.5 . . ?
H19A C19 H19B 109.5 . . ?
H19A C19 H19C 109.5 . . ?
H19B C19 H19C 109.5 . . ?
C28 C29 H29A 109.5 . . ?
C28 C29 H29B 109.5 . . ?
C28 C29 H29C 109.5 . . ?
H29A C29 H29B 109.5 . . ?
H29A C29 H29C 109.5 . . ?
H29B C29 H29C 109.5 . . ?
C36 C34 H34A 109.5 . . ?
C36 C34 H34B 109.5 . . ?
C36 C34 H34C 109.5 . . ?
H34A C34 H34B 109.5 . . ?
H34A C34 H34C 109.5 . . ?
H34B C34 H34C 109.5 . . ?
H40A C40 H40B 109.5 . . ?
H40A C40 H40C 109.5 . . ?
H40B C40 H40C 109.5 . . ?
C38 C40 H40A 109.5 . . ?
C38 C40 H40B 109.5 . . ?
C38 C40 H40C 109.5 . . ?
C46 C41 Y1 70.2(4) . . ?
C44 C41 Y1 109.9(4) . . ?
C44 C41 C46 99.3(6) . . ?
C38 C41 Y1 76.2(6) . . ?
C38 C41 C46 108.0(8) . . ?
C38 C41 C44 152.3(11) . . ?
C51 C46 Y1 76.0(4) . . ?
C51 C46 C41 96.4(7) . . ?
C51 C46 C47 159.1(8) . . ?
C41 C46 Y1 70.7(4) . . ?
C47 C46 Y1 124.5(6) . . ?
C47 C46 C41 95.0(6) . . ?
C51 C49 H49A 109.5 . . ?
C51 C49 H49B 109.5 . . ?
C51 C49 H49C 109.5 . . ?
H49A C49 H49B 109.5 . . ?
H49A C49 H49C 109.5 . . ?
H49B C49 H49C 109.5 . . ?
C41 C44 H44A 109.5 . . ?
C41 C44 H44B 109.5 . . ?
C41 C44 H44C 109.5 . . ?
H44A C44 H44B 109.5 . . ?
H44A C44 H44C 109.5 . . ?
H44B C44 H44C 109.5 . . ?
C36 C38 Y1 73.8(3) . . ?
C40 C38 Y1 117.5(4) . . ?
C40 C38 C36 120.7(6) . . ?
C41 C38 Y1 83.0(7) . . ?
C41 C38 C36 120.6(9) . . ?
C41 C38 C40 118.5(10) . . ?
C36 C35 H35A 109.5 . . ?
C36 C35 H35B 109.5 . . ?
C36 C35 H35C 109.5 . . ?
H35A C35 H35B 109.5 . . ?
H35A C35 H35C 109.5 . . ?
H35B C35 H35C 109.5 . . ?
C43 C42 Y1 112.1(6) . . ?
C45 C42 Y1 84.7(11) . . ?
C45 C42 C43 163.2(13) . . ?
H39A C39 H39B 109.5 . . ?
H39A C39 H39C 109.5 . . ?
H39B C39 H39C 109.5 . . ?
C52 C39 H39A 109.5 . . ?
C52 C39 H39B 109.5 . . ?
C52 C39 H39C 109.5 . . ?
C42 C43 H43A 109.5 . . ?
C42 C43 H43B 109.5 . . ?
C42 C43 H43C 109.5 . . ?
H43A C43 H43B 109.5 . . ?
H43A C43 H43C 109.5 . . ?
H43B C43 H43C 109.5 . . ?
C51 C45 Y1 71.0(4) . . ?
C51 C45 C48 100.5(8) . . ?
C42 C45 Y1 76.0(10) . . ?
C42 C45 C51 126.0(14) . . ?
C42 C45 C48 131.4(13) . . ?
C48 C45 Y1 111.9(6) . . ?
C51 C50 H50A 109.5 . . ?
C51 C50 H50B 109.5 . . ?
C51 C50 H50C 109.5 . . ?
H50A C50 H50B 109.5 . . ?
H50A C50 H50C 109.5 . . ?
H50B C50 H50C 109.5 . . ?
C36 C52 Y1 72.5(5) . . ?
C36 C52 C39 123.9(10) . . ?
C39 C52 Y1 121.6(6) . . ?
C46 C47 H44D 109.5 . . ?
C46 C47 H47A 109.5 . . ?
C46 C47 H47B 109.5 . . ?
H44D C47 H47A 109.5 . . ?
H44D C47 H47B 109.5 . . ?
H47A C47 H47B 109.5 . . ?
C45 C48 H48A 109.5 . . ?
C45 C48 H48B 109.5 . . ?
C45 C48 H48C 109.5 . . ?
H48A C48 H48B 109.5 . . ?
H48A C48 H48C 109.5 . . ?
H48B C48 H48C 109.5 . . ?

loop_
_geom_bond_atom_site_label_1
_geom_bond_atom_site_label_2
_geom_bond_distance
_geom_bond_site_symmetry_2
_geom_bond_publ_flag
Y1 O1 2.328(2) . ?
Y1 O2 2.361(2) . ?
Y1 C25 2.618(3) . ?
Y1 C28 2.632(3) . ?
Y1 C26 2.630(3) . ?
Y1 C36 2.605(3) . ?
Y1 C32 2.634(3) . ?
Y1 C51 2.628(3) . ?
Y1 C41 2.629(8) . ?
Y1 C46 2.620(9) . ?
Y1 C38 2.572(7) . ?
Y1 C42 2.610(10) . ?
Fe1 N4 2.005(3) . ?
Fe1 N2 1.646(2) . ?
Fe1 N1 1.660(3) . ?
Fe1 N3 1.998(3) . ?
O1 N1 1.252(3) . ?
O2 N2 1.244(3) . ?
N4 C2 1.333(4) . ?
N4 C23 1.440(4) . ?
N3 C4 1.330(4) . ?
N3 C14 1.440(4) . ?
C2 C3 1.398(4) . ?
C2 C1 1.507(4) . ?
C23 C21 1.393(5) . ?
C23 C16 1.409(5) . ?
C25 C26 1.404(5) . ?
C25 C32 1.424(5) . ?
C25 C24 1.505(5) . ?
C3 H3 0.9300 . ?
C3 C4 1.398(4) . ?
C11 H11 0.9300 . ?
C11 C12 1.395(4) . ?
C11 C9 1.392(5) . ?
C21 C20 1.395(4) . ?
C21 C22 1.501(5) . ?
C28 C26 1.408(5) . ?
C28 C30 1.423(5) . ?
C28 C29 1.503(5) . ?
C7 C6 1.500(4) . ?
C7 C8 1.394(5) . ?
C7 C14 1.399(4) . ?
C4 C5 1.505(4) . ?
C1 H1A 0.9600 . ?
C1 H1B 0.9600 . ?
C1 H1C 0.9600 . ?
C26 C27 1.504(5) . ?
C12 C14 1.396(4) . ?
C12 C13 1.509(5) . ?
C9 C8 1.387(5) . ?
C9 C10 1.514(5) . ?
C30 C32 1.410(5) . ?
C30 C31 1.508(5) . ?
C36 C51 1.401(5) . ?
C36 C34 1.591(8) . ?
C36 C38 1.545(9) . ?
C36 C35 1.374(13) . ?
C36 C52 1.319(12) . ?
C6 H6A 0.9600 . ?
C6 H6B 0.9600 . ?
C6 H6C 0.9600 . ?
C18 C20 1.389(5) . ?
C18 C17 1.391(6) . ?
C18 C19 1.507(5) . ?
C16 C17 1.390(5) . ?
C16 C15 1.500(6) . ?
C5 H5A 0.9600 . ?
C5 H5B 0.9600 . ?
C5 H5C 0.9600 . ?
C20 H20 0.9300 . ?
C22 H22A 0.9600 . ?
C22 H22B 0.9600 . ?
C22 H22C 0.9600 . ?
C17 H17 0.9300 . ?
C8 H8 0.9300 . ?
C32 C33 1.506(5) . ?
C27 H27A 0.9600 . ?
C27 H27B 0.9600 . ?
C27 H27C 0.9600 . ?
C13 H13A 0.9600 . ?
C13 H13B 0.9600 . ?
C13 H13C 0.9600 . ?
C15 H15A 0.9600 . ?
C15 H15B 0.9600 . ?
C15 H15C 0.9600 . ?
C33 H33A 0.9600 . ?
C33 H33B 0.9600 . ?
C33 H33C 0.9600 . ?
C24 H24A 0.9600 . ?
C24 H24B 0.9600 . ?
C24 H24C 0.9600 . ?
C10 H10A 0.9600 . ?
C10 H10B 0.9600 . ?
C10 H10C 0.9600 . ?
C51 C46 1.303(9) . ?
C51 C49 1.448(13) . ?
C51 C45 1.575(12) . ?
C51 C50 1.609(16) . ?
C31 H31A 0.9600 . ?
C31 H31B 0.9600 . ?
C31 H31C 0.9600 . ?
C19 H19A 0.9600 . ?
C19 H19B 0.9600 . ?
C19 H19C 0.9600 . ?
C29 H29A 0.9600 . ?
C29 H29B 0.9600 . ?
C29 H29C 0.9600 . ?
C34 H34A 0.9600 . ?
C34 H34B 0.9600 . ?
C34 H34C 0.9600 . ?
C40 H40A 0.9600 . ?
C40 H40B 0.9600 . ?
C40 H40C 0.9600 . ?
C40 C38 1.519(10) . ?
C41 C46 1.756(16) . ?
C41 C44 1.670(10) . ?
C41 C38 0.941(11) . ?
C46 C47 1.469(12) . ?
C49 H49A 0.9600 . ?
C49 H49B 0.9600 . ?
C49 H49C 0.9600 . ?
C44 H44A 0.9600 . ?
C44 H44B 0.9600 . ?
C44 H44C 0.9600 . ?
C35 H35A 0.9600 . ?
C35 H35B 0.9600 . ?
C35 H35C 0.9600 . ?
C42 C43 1.82(2) . ?
C42 C45 0.89(2) . ?
C39 H39A 0.9600 . ?
C39 H39B 0.9600 . ?
C39 H39C 0.9600 . ?
C39 C52 1.533(14) . ?
C43 H43A 0.9600 . ?
C43 H43B 0.9600 . ?
C43 H43C 0.9600 . ?
C45 C48 1.781(17) . ?
C50 H50A 0.9600 . ?
C50 H50B 0.9600 . ?
C50 H50C 0.9600 . ?
C47 H44D 0.9600 . ?
C47 H47A 0.9600 . ?
C47 H47B 0.9600 . ?
C48 H48A 0.9600 . ?
C48 H48B 0.9600 . ?
C48 H48C 0.9600 . ?
